data_4305600
loop_
_publ_author_name
'Rosalice M. Silva'
'Chengeto Gwengo'
'Sergey V. Lindeman'
'Mark D. Smith'
'Gary J. Long'
'Fernande Grandjean'
'James R. Gardinier'

_publ_section_title
;
A Second-Generation Janus Scorpionate Ligand: Controlling Coordination
Modes in Iron(II) Complexes by Steric Modulation
;
_journal_name_full 'Inorganic Chemistry'
_journal_page_first 7233
_journal_page_last 7242
_journal_paper_doi 10.1021/ic8005794
_journal_volume 47
_journal_year 2008
_chemical_formula_sum 'C7 H8 B K N6 O S6'
_chemical_formula_weight 434.46
_chemical_name_systematic
; 
 ? 
;
_space_group_IT_number 61
_symmetry_cell_setting orthorhombic
_symmetry_space_group_name_Hall '-P 2ac 2ab'
_symmetry_space_group_name_H-M 'P b c a'
_atom_sites_solution_hydrogens difmap
_atom_sites_solution_primary direct
_atom_sites_solution_secondary difmap
_audit_creation_method SHELXL-97
_cell_angle_alpha 90.00
_cell_angle_beta 90.00
_cell_angle_gamma 90.00
_cell_formula_units_Z 8
_cell_length_a 14.0101(5)
_cell_length_b 15.0958(5)
_cell_length_c 16.0605(5)
_cell_measurement_reflns_used 6228
_cell_measurement_temperature 100(2)
_cell_measurement_theta_max 61
_cell_measurement_theta_min 3
_cell_volume 3396.7(2)
_computing_cell_refinement 'SAINT v7.23A (Bruker, 2005)'
_computing_data_collection 'APEX2 v2.0-2 (Bruker, 2005)'
_computing_data_reduction 'SADABS-2004/1 (Bruker, 2005)'
_computing_molecular_graphics 'XP v5.1 (Bruker, 1998)'
_computing_publication_material 'XCIF v6.12 (Bruker, 2001)'
_computing_structure_refinement 'SHELXL-97 v.97-2 (Sheldrick, 1993-1997)'
_computing_structure_solution 'XS/SHELXTL v6.12 (Bruker, 2001)'
_diffrn_ambient_temperature 100(2)
_diffrn_measured_fraction_theta_full 0.995
_diffrn_measured_fraction_theta_max 0.995
_diffrn_measurement_device_type 'Bruker APEX2 CCD detector'
_diffrn_measurement_method '\w scans'
_diffrn_radiation_monochromator graphite
_diffrn_radiation_source 'fine-focus sealed tube'
_diffrn_radiation_type CuK\a
_diffrn_radiation_wavelength 1.54178
_diffrn_reflns_av_R_equivalents 0.0377
_diffrn_reflns_av_sigmaI/netI 0.0182
_diffrn_reflns_limit_h_max 15
_diffrn_reflns_limit_h_min 0
_diffrn_reflns_limit_k_max 17
_diffrn_reflns_limit_k_min 0
_diffrn_reflns_limit_l_max 18
_diffrn_reflns_limit_l_min 0
_diffrn_reflns_number 28097
_diffrn_reflns_theta_full 67.37
_diffrn_reflns_theta_max 61.37
_diffrn_reflns_theta_min 5.11
_exptl_absorpt_coefficient_mu 9.713
_exptl_absorpt_correction_T_max 0.5104
_exptl_absorpt_correction_T_min 0.0678
_exptl_absorpt_correction_type numerical
_exptl_absorpt_process_details
;
 Numerical absorption correction based on the actual
 shape of crystal followed by:
 SADABS. Program for empirical absorption correction of
 area-detector data. University of Goetingen. Germany. 
 Sheldrick, G. M. 1996
;
_exptl_crystal_colour colorless
_exptl_crystal_density_diffrn 1.699
_exptl_crystal_density_method 'not measured'
_exptl_crystal_description needle
_exptl_crystal_F_000 1760
_exptl_crystal_size_max 0.60
_exptl_crystal_size_mid 0.10
_exptl_crystal_size_min 0.08
_refine_diff_density_max 0.321
_refine_diff_density_min -0.437
_refine_diff_density_rms 0.059
_refine_ls_extinction_method none
_refine_ls_goodness_of_fit_ref 1.027
_refine_ls_hydrogen_treatment refall
_refine_ls_matrix_type full
_refine_ls_number_parameters 231
_refine_ls_number_reflns 2612
_refine_ls_number_restraints 0
_refine_ls_restrained_S_all 1.027
_refine_ls_R_factor_all 0.0249
_refine_ls_R_factor_gt 0.0228
_refine_ls_shift/su_max 0.006
_refine_ls_shift/su_mean 0.000
_refine_ls_structure_factor_coef Fsqd
_refine_ls_weighting_details 'calc w=1/[\s^2^(Fo^2^)+(0.0422P)^2^+1.4527P] where P=(Fo^2^+2Fc^2^)/3'
_refine_ls_weighting_scheme calc
_refine_ls_wR_factor_gt 0.0623
_refine_ls_wR_factor_ref 0.0636
_reflns_number_gt 2446
_reflns_number_total 2612
_reflns_threshold_expression >2sigma(I)
_cod_data_source_file ic8005794-file003_2.cif
_cod_data_source_block KHBmtda-MeOH
_cod_database_code 4305600

loop_
_symmetry_equiv_pos_as_xyz
'x, y, z'
'-x+1/2, -y, z+1/2'
'-x, y+1/2, -z+1/2'
'x+1/2, -y+1/2, -z'
'-x, -y, -z'
'x-1/2, y, -z-1/2'
'x, -y-1/2, z-1/2'
'-x-1/2, y-1/2, z'

loop_
_atom_site_label
_atom_site_type_symbol
_atom_site_fract_x
_atom_site_fract_y
_atom_site_fract_z
_atom_site_U_iso_or_equiv
_atom_site_adp_type
_atom_site_occupancy
_atom_site_symmetry_multiplicity
_atom_site_calc_flag
_atom_site_refinement_flags
_atom_site_disorder_assembly
_atom_site_disorder_group
K1 K 0.74205(3) 0.22794(3) 0.52005(3) 0.01642(13) Uani 1 1 d . . .
S1 S 0.66694(3) -0.14309(3) 0.66312(3) 0.01592(13) Uani 1 1 d . . .
S2 S 0.75268(3) 0.01361(3) 0.75109(3) 0.01806(14) Uani 1 1 d . . .
S3 S 0.94239(3) -0.15532(3) 0.45021(3) 0.02002(14) Uani 1 1 d . . .
S4 S 0.98716(3) 0.01367(3) 0.36093(3) 0.01823(13) Uani 1 1 d . . .
S5 S 0.61654(3) -0.16466(3) 0.39073(3) 0.01792(14) Uani 1 1 d . . .
S6 S 0.50760(3) 0.00528(3) 0.37616(3) 0.01493(13) Uani 1 1 d . . .
N1 N 0.75805(10) -0.00043(10) 0.59440(10) 0.0119(3) Uani 1 1 d . . .
N2 N 0.80071(11) 0.08032(9) 0.61124(9) 0.0146(3) Uani 1 1 d . . .
N3 N 0.84100(11) 0.00001(9) 0.45200(9) 0.0127(3) Uani 1 1 d . . .
N4 N 0.83868(11) 0.08674(9) 0.42288(9) 0.0150(3) Uani 1 1 d . . .
N5 N 0.66019(11) -0.00416(9) 0.45992(9) 0.0120(3) Uani 1 1 d . . .
N6 N 0.63108(11) 0.08341(9) 0.46740(9) 0.0151(3) Uani 1 1 d . . .
B1 B 0.75468(14) -0.03478(15) 0.50272(13) 0.0125(5) Uani 1 1 d . . .
C1 C 0.72618(13) -0.04638(12) 0.66117(11) 0.0137(4) Uani 1 1 d . . .
C2 C 0.80238(14) 0.09514(13) 0.68975(12) 0.0177(4) Uani 1 1 d . . .
C3 C 0.91564(13) -0.05046(12) 0.42634(11) 0.0143(4) Uani 1 1 d . . .
C4 C 0.91080(14) 0.10165(13) 0.37492(11) 0.0169(4) Uani 1 1 d . . .
C5 C 0.60317(13) -0.05650(11) 0.41375(11) 0.0130(4) Uani 1 1 d . . .
C6 C 0.55342(13) 0.09665(12) 0.42690(11) 0.0153(4) Uani 1 1 d . . .
H1 H 0.7552(11) -0.1042(13) 0.5039(11) 0.007(5) Uiso 1 1 d . . .
H2 H 0.8278(14) 0.1447(14) 0.7115(13) 0.018(5) Uiso 1 1 d . . .
H4 H 0.9208(14) 0.1567(14) 0.3503(12) 0.018(5) Uiso 1 1 d . . .
H6 H 0.5252(14) 0.1502(13) 0.4261(12) 0.012(5) Uiso 1 1 d . . .
O1S O 0.60984(12) 0.21399(11) 0.64729(9) 0.0333(4) Uani 1 1 d . . .
C1S C 0.60365(19) 0.2419(2) 0.73071(15) 0.0399(6) Uani 1 1 d . . .
H1OS H 0.555(2) 0.2010(18) 0.6325(16) 0.042(8) Uiso 1 1 d . . .
H1SA H 0.665(2) 0.2509(16) 0.7520(17) 0.050(8) Uiso 1 1 d . . .
H1SB H 0.563(3) 0.286(2) 0.744(2) 0.098(13) Uiso 1 1 d . . .
H1SC H 0.577(3) 0.198(3) 0.764(3) 0.111(14) Uiso 1 1 d . . .

loop_
_atom_site_aniso_label
_atom_site_aniso_U_11
_atom_site_aniso_U_22
_atom_site_aniso_U_33
_atom_site_aniso_U_23
_atom_site_aniso_U_13
_atom_site_aniso_U_12
K1 0.0219(2) 0.0102(2) 0.0172(2) 0.00029(15) -0.00025(16) -0.00212(14)
S1 0.0184(3) 0.0134(2) 0.0159(2) 0.00130(17) 0.00150(18) -0.00125(18)
S2 0.0236(3) 0.0195(3) 0.0110(2) -0.00070(18) -0.00076(19) -0.00322(18)
S3 0.0199(3) 0.0137(2) 0.0264(3) 0.00072(18) 0.0015(2) 0.00378(18)
S4 0.0178(3) 0.0183(3) 0.0187(3) -0.00005(18) 0.0046(2) 0.00091(19)
S5 0.0221(3) 0.0116(2) 0.0201(3) -0.00351(17) -0.0044(2) -0.00005(18)
S6 0.0147(3) 0.0141(2) 0.0160(2) 0.00005(17) -0.00271(18) 0.00031(17)
N1 0.0133(8) 0.0099(7) 0.0126(8) 0.0001(6) -0.0006(6) -0.0001(6)
N2 0.0168(8) 0.0124(8) 0.0146(8) -0.0017(6) -0.0012(6) -0.0015(6)
N3 0.0161(8) 0.0099(8) 0.0121(7) 0.0002(6) 0.0000(7) 0.0007(6)
N4 0.0173(9) 0.0122(8) 0.0156(8) 0.0008(6) -0.0017(7) -0.0012(6)
N5 0.0147(8) 0.0095(7) 0.0117(7) -0.0006(6) 0.0005(7) -0.0008(6)
N6 0.0178(9) 0.0111(8) 0.0165(8) 0.0008(6) 0.0008(7) 0.0009(6)
B1 0.0128(11) 0.0124(11) 0.0123(10) 0.0002(8) -0.0004(8) -0.0001(8)
C1 0.0119(9) 0.0155(9) 0.0135(9) -0.0001(7) -0.0004(7) 0.0039(8)
C2 0.0202(10) 0.0132(9) 0.0198(10) -0.0008(8) -0.0022(8) -0.0021(8)
C3 0.0145(10) 0.0173(10) 0.0112(9) -0.0021(7) -0.0017(8) -0.0017(8)
C4 0.0196(10) 0.0152(10) 0.0159(9) 0.0006(8) 0.0013(8) -0.0014(8)
C5 0.0143(9) 0.0151(9) 0.0098(8) 0.0024(7) 0.0023(7) -0.0009(8)
C6 0.0168(10) 0.0107(9) 0.0183(10) 0.0002(7) 0.0007(8) 0.0010(8)
O1S 0.0227(9) 0.0547(11) 0.0225(8) -0.0027(7) 0.0020(7) -0.0086(8)
C1S 0.0266(14) 0.0677(19) 0.0255(13) -0.0059(12) 0.0009(11) 0.0014(13)

loop_
_atom_type_symbol
_atom_type_description
_atom_type_scat_dispersion_real
_atom_type_scat_dispersion_imag
_atom_type_scat_source
C C 0.0181 0.0091 'International Tables Vol C Tables 4.2.6.8 and 6.1.1.4'
H H 0.0000 0.0000 'International Tables Vol C Tables 4.2.6.8 and 6.1.1.4'
B B 0.0090 0.0039 'International Tables Vol C Tables 4.2.6.8 and 6.1.1.4'
N N 0.0311 0.0180 'International Tables Vol C Tables 4.2.6.8 and 6.1.1.4'
O O 0.0492 0.0322 'International Tables Vol C Tables 4.2.6.8 and 6.1.1.4'
S S 0.3331 0.5567 'International Tables Vol C Tables 4.2.6.8 and 6.1.1.4'
K K 0.3868 1.0657 'International Tables Vol C Tables 4.2.6.8 and 6.1.1.4'

loop_
_geom_angle_atom_site_label_1
_geom_angle_atom_site_label_2
_geom_angle_atom_site_label_3
_geom_angle
_geom_angle_site_symmetry_1
_geom_angle_site_symmetry_3
_geom_angle_publ_flag
O1S K1 N2 75.45(5) . . ?
O1S K1 N6 78.04(5) . . ?
N2 K1 N6 72.59(4) . . ?
O1S K1 N4 129.73(5) . . ?
N2 K1 N4 64.42(4) . . ?
N6 K1 N4 62.39(4) . . ?
O1S K1 S1 77.72(4) . 8_765 ?
N2 K1 S1 89.53(3) . 8_765 ?
N6 K1 S1 152.82(3) . 8_765 ?
N4 K1 S1 128.25(3) . 8_765 ?
O1S K1 S5 154.87(4) . 8_765 ?
N2 K1 S5 123.12(3) . 8_765 ?
N6 K1 S5 121.66(3) . 8_765 ?
N4 K1 S5 75.40(3) . 8_765 ?
S1 K1 S5 85.155(14) 8_765 8_765 ?
O1S K1 S3 76.64(4) . 8_765 ?
N2 K1 S3 146.08(3) . 8_765 ?
N6 K1 S3 83.10(3) . 8_765 ?
N4 K1 S3 123.92(3) . 8_765 ?
S1 K1 S3 102.979(16) 8_765 8_765 ?
S5 K1 S3 89.645(15) 8_765 8_765 ?
O1S K1 C2 62.69(5) . . ?
N2 K1 C2 19.84(4) . . ?
N6 K1 C2 85.58(5) . . ?
N4 K1 C2 83.55(4) . . ?
S1 K1 C2 72.46(3) 8_765 . ?
S5 K1 C2 129.01(4) 8_765 . ?
S3 K1 C2 139.22(4) 8_765 . ?
C1 S1 K1 108.16(6) . 8_755 ?
C2 S2 C1 89.05(9) . . ?
C3 S3 K1 113.92(7) . 8_755 ?
C4 S4 C3 89.57(9) . . ?
C5 S5 K1 113.91(6) . 8_755 ?
C6 S6 C5 88.76(9) . . ?
C1 N1 N2 116.05(15) . . ?
C1 N1 B1 124.55(15) . . ?
N2 N1 B1 119.31(14) . . ?
C2 N2 N1 110.73(15) . . ?
C2 N2 K1 112.49(12) . . ?
N1 N2 K1 118.27(10) . . ?
C3 N3 N4 116.37(15) . . ?
C3 N3 B1 124.77(15) . . ?
N4 N3 B1 118.53(14) . . ?
C4 N4 N3 110.28(15) . . ?
C4 N4 K1 123.08(12) . . ?
N3 N4 K1 120.66(10) . . ?
C5 N5 N6 115.60(14) . . ?
C5 N5 B1 124.87(15) . . ?
N6 N5 B1 119.52(14) . . ?
C6 N6 N5 110.70(15) . . ?
C6 N6 K1 120.05(12) . . ?
N5 N6 K1 127.07(11) . . ?
N3 B1 N5 109.26(15) . . ?
N3 B1 N1 111.06(15) . . ?
N5 B1 N1 110.02(15) . . ?
N3 B1 H1 110.0(9) . . ?
N5 B1 H1 108.1(9) . . ?
N1 B1 H1 108.3(10) . . ?
N1 C1 S1 128.57(14) . . ?
N1 C1 S2 108.65(13) . . ?
S1 C1 S2 122.75(11) . . ?
N2 C2 S2 115.51(15) . . ?
N2 C2 K1 47.68(9) . . ?
S2 C2 K1 139.41(9) . . ?
N2 C2 H2 122.3(13) . . ?
S2 C2 H2 122.2(13) . . ?
K1 C2 H2 85.5(13) . . ?
N3 C3 S3 129.38(14) . . ?
N3 C3 S4 108.28(13) . . ?
S3 C3 S4 122.34(11) . . ?
N4 C4 S4 115.49(14) . . ?
N4 C4 H4 121.8(13) . . ?
S4 C4 H4 122.7(13) . . ?
N5 C5 S5 128.60(14) . . ?
N5 C5 S6 109.46(13) . . ?
S5 C5 S6 121.94(11) . . ?
N6 C6 S6 115.48(14) . . ?
N6 C6 H6 121.3(13) . . ?
S6 C6 H6 123.2(13) . . ?
C1S O1S K1 136.20(15) . . ?
C1S O1S H1OS 106.6(18) . . ?
K1 O1S H1OS 115.4(18) . . ?
O1S C1S H1SA 109.5(17) . . ?
O1S C1S H1SB 119(3) . . ?
H1SA C1S H1SB 113(3) . . ?
O1S C1S H1SC 111(3) . . ?
H1SA C1S H1SC 105(3) . . ?
H1SB C1S H1SC 97(3) . . ?

loop_
_geom_bond_atom_site_label_1
_geom_bond_atom_site_label_2
_geom_bond_distance
_geom_bond_site_symmetry_2
_geom_bond_publ_flag
K1 O1S 2.7662(15) . ?
K1 N2 2.7903(15) . ?
K1 N6 2.8094(15) . ?
K1 N4 2.9683(15) . ?
K1 S1 3.2704(6) 8_765 ?
K1 S5 3.2966(6) 8_765 ?
K1 S3 3.3229(6) 8_765 ?
K1 C2 3.4872(19) . ?
S1 C1 1.6797(19) . ?
S1 K1 3.2706(6) 8_755 ?
S2 C2 1.7235(19) . ?
S2 C1 1.7445(18) . ?
S3 C3 1.6713(18) . ?
S3 K1 3.3228(6) 8_755 ?
S4 C4 1.720(2) . ?
S4 C3 1.7449(18) . ?
S5 C5 1.6845(18) . ?
S5 K1 3.2966(6) 8_755 ?
S6 C6 1.7259(19) . ?
S6 C5 1.7398(18) . ?
N1 C1 1.353(2) . ?
N1 N2 1.384(2) . ?
N1 B1 1.562(3) . ?
N2 C2 1.281(2) . ?
N3 C3 1.358(2) . ?
N3 N4 1.391(2) . ?
N3 B1 1.550(2) . ?
N4 C4 1.290(2) . ?
N5 C5 1.346(2) . ?
N5 N6 1.389(2) . ?
N5 B1 1.562(2) . ?
N6 C6 1.283(2) . ?
B1 H1 1.05(2) . ?
C2 H2 0.90(2) . ?
C4 H4 0.93(2) . ?
C6 H6 0.90(2) . ?
O1S C1S 1.407(3) . ?
O1S H1OS 0.83(3) . ?
C1S H1SA 0.94(3) . ?
C1S H1SB 0.91(4) . ?
C1S H1SC 0.93(4) . ?
